data_7120004
loop_
_publ_author_name
'Li, Yu-Xin'
'Li, Shang-Ju'
'Yan, Peng-Fei'
'Wang, Xin-Yu'
'Yao, Xu'
'An, Guang-Hui'
'Li, Guang-Ming'

_publ_section_title
;
 Luminescence-colour-changing sensing of Mn(2+) and Ag(+) ions based on a
 white-light-emitting lanthanide coordination polymer.
;
_journal_issue 36
_journal_name_full 'Chemical communications (Cambridge, England)'
_journal_page_first 5067
_journal_page_last 5070
_journal_paper_doi 10.1039/c7cc00258k
_journal_volume 53
_journal_year 2017
_chemical_absolute_configuration rm
_chemical_formula_moiety 'C38 H36 O20 Sm, C6 H16 N, 2(H2 O)'
_chemical_formula_sum 'C44 H56 N O22 Sm'
_chemical_formula_weight 1101.25
_chemical_name_systematic
; 
 ? 
;
_space_group_IT_number 18
_symmetry_cell_setting orthorhombic
_symmetry_space_group_name_Hall 'P 2 2ab'
_symmetry_space_group_name_H-M 'P 21 21 2'
_atom_sites_solution_hydrogens geom
_atom_sites_solution_primary direct
_atom_sites_solution_secondary difmap
_audit_creation_method SHELXL-97
_audit_update_record
;
2017-01-10 deposited with the CCDC.
2017-04-12 downloaded from the CCDC.
;
_cell_angle_alpha 90.00
_cell_angle_beta 90.00
_cell_angle_gamma 90.00
_cell_formula_units_Z 4
_cell_length_a 20.118(4)
_cell_length_b 16.652(3)
_cell_length_c 16.747(3)
_cell_measurement_reflns_used 37934
_cell_measurement_temperature 293(2)
_cell_measurement_theta_max 27.58
_cell_measurement_theta_min 3.04
_cell_volume 5610.3(18)
_computing_cell_refinement 'RAPID-AUTO (Rigaku 1998 <i>RAPID-AUTO</i>)'
_computing_data_collection 'RAPID-AUTO (Rigaku 1998 <i>RAPID-AUTO</i>)'
_computing_data_reduction 'CrystalClear (Rigaku/MSC, 2002)'
_computing_molecular_graphics 'SHELXTL (Sheldrick, 2008)'
_computing_publication_material SHELXL-97
_computing_structure_refinement 'SHELXL-97 (Sheldrick, 2008)'
_computing_structure_solution 'SHELXS-97 (Sheldrick, 2008)'
_diffrn_ambient_temperature 293(2)
_diffrn_measured_fraction_theta_full 0.997
_diffrn_measured_fraction_theta_max 0.997
_diffrn_measurement_device_type 'Rigaku RAXIS-RAPID'
_diffrn_measurement_method '\w scan'
_diffrn_radiation_monochromator graphite
_diffrn_radiation_source 'fine-focus sealed tube'
_diffrn_radiation_type MoK\a
_diffrn_radiation_wavelength 0.71073
_diffrn_reflns_av_R_equivalents 0.0644
_diffrn_reflns_av_sigmaI/netI 0.0617
_diffrn_reflns_limit_h_max 26
_diffrn_reflns_limit_h_min -26
_diffrn_reflns_limit_k_max 21
_diffrn_reflns_limit_k_min -19
_diffrn_reflns_limit_l_max 21
_diffrn_reflns_limit_l_min -21
_diffrn_reflns_number 50255
_diffrn_reflns_theta_full 27.48
_diffrn_reflns_theta_max 27.48
_diffrn_reflns_theta_min 3.17
_diffrn_standards_decay_% 0
_diffrn_standards_interval_count 0
_diffrn_standards_interval_time 0
_diffrn_standards_number 0
_exptl_absorpt_coefficient_mu 1.118
_exptl_absorpt_correction_T_max 0.7667
_exptl_absorpt_correction_T_min 0.7289
_exptl_absorpt_correction_type multi-scan
_exptl_absorpt_process_details 'ABSCOR (Higashi, 1995)'
_exptl_crystal_colour colorless
_exptl_crystal_density_diffrn 1.304
_exptl_crystal_density_method 'not measured'
_exptl_crystal_description block
_exptl_crystal_F_000 2260
_exptl_crystal_size_max 0.30
_exptl_crystal_size_mid 0.27
_exptl_crystal_size_min 0.25
_refine_diff_density_max 1.453
_refine_diff_density_min -1.166
_refine_diff_density_rms 0.133
_refine_ls_abs_structure_details 'Flack H D (1983), Acta Cryst. A39, 876-881, Friedel pairs 5782'
_refine_ls_abs_structure_Flack 0.00(3)
_refine_ls_extinction_method none
_refine_ls_goodness_of_fit_ref 1.064
_refine_ls_hydrogen_treatment constr
_refine_ls_matrix_type full
_refine_ls_number_parameters 616
_refine_ls_number_reflns 12840
_refine_ls_number_restraints 73
_refine_ls_restrained_S_all 1.068
_refine_ls_R_factor_all 0.0854
_refine_ls_R_factor_gt 0.0585
_refine_ls_shift/su_max 0.001
_refine_ls_shift/su_mean 0.000
_refine_ls_structure_factor_coef Fsqd
_refine_ls_weighting_details 'calc w=1/[\s^2^(Fo^2^)+(0.1161P)^2^+0.0000P] where P=(Fo^2^+2Fc^2^)/3'
_refine_ls_weighting_scheme calc
_refine_ls_wR_factor_gt 0.1770
_refine_ls_wR_factor_ref 0.1944
_reflns_number_gt 8695
_reflns_number_total 12840
_reflns_threshold_expression >2sigma(I)
_cod_data_source_file c7cc00258k2.cif
_cod_data_source_block sm
_cod_depositor_comments
;
The following automatic conversions were performed:

'_symmetry_cell_setting' value 'Orthorhombic' changed to
'orthorhombic' according to
/home/data/users/saulius/crontab/automatic-downloads/rss-feeds/RSC/lib/dictionaries/cif_core.dic
dictionary named 'cif_core.dic' version 2.4.2 from 2011-04-26.

Automatic conversion script
Id: cif_fix_values 4973 2017-02-22 13:04:09Z antanas 

 Adding full bibliography for 7120003--7120005.cif.
;
_cod_original_cell_volume 5610.1(19)
_cod_database_code 7120004

loop_
_symmetry_equiv_pos_as_xyz
'x, y, z'
'-x, -y, z'
'-x+1/2, y+1/2, -z'
'x+1/2, -y+1/2, -z'

loop_
_atom_site_label
_atom_site_type_symbol
_atom_site_fract_x
_atom_site_fract_y
_atom_site_fract_z
_atom_site_U_iso_or_equiv
_atom_site_adp_type
_atom_site_occupancy
_atom_site_symmetry_multiplicity
_atom_site_calc_flag
_atom_site_refinement_flags
N1 N 0.6956(10) 0.8986(10) 0.1600(10) 0.166(7) Uani 1 1 d D
C1 C 0.3991(4) 0.8318(6) -0.1352(5) 0.053(2) Uani 1 1 d .
C2 C 0.4288(5) 0.8786(5) -0.0748(6) 0.065(2) Uani 1 1 d .
H2 H 0.4657 0.8594 -0.0473 0.078 Uiso 1 1 calc R
C4 C 0.3497(6) 0.9847(7) -0.0967(7) 0.087(3) Uani 1 1 d U
H4 H 0.3339 1.0358 -0.0850 0.104 Uiso 1 1 calc R
C3 C 0.4023(5) 0.9543(6) -0.0565(7) 0.078(3) Uani 1 1 d .
H3 H 0.4214 0.9844 -0.0157 0.094 Uiso 1 1 calc R
C5 C 0.3200(6) 0.9391(8) -0.1551(7) 0.085(3) Uani 1 1 d U
H5 H 0.2833 0.9591 -0.1824 0.102 Uiso 1 1 calc R
C6 C 0.3440(4) 0.8647(6) -0.1731(5) 0.064(2) Uani 1 1 d .
H6 H 0.3227 0.8348 -0.2123 0.077 Uiso 1 1 calc R
C7 C 0.4209(4) 0.7537(5) -0.1543(4) 0.0454(17) Uani 1 1 d .
C8 C 0.5037(4) 0.6518(4) -0.1346(3) 0.0363(13) Uani 1 1 d .
H8 H 0.4673 0.6132 -0.1278 0.044 Uiso 1 1 calc R
C9 C 0.5286(3) 0.6477(5) -0.2209(4) 0.0361(15) Uani 1 1 d .
C10 C 0.7274(4) 0.7200(5) -0.0794(5) 0.0513(19) Uani 1 1 d .
C11 C 0.7887(4) 0.7038(6) -0.0494(7) 0.074(3) Uani 1 1 d .
H11 H 0.7940 0.6605 -0.0149 0.089 Uiso 1 1 calc R
C12 C 0.8443(5) 0.7507(8) -0.0693(8) 0.091(4) Uani 1 1 d .
H12 H 0.8863 0.7374 -0.0503 0.109 Uiso 1 1 calc R
C13 C 0.8358(5) 0.8143(9) -0.1155(10) 0.107(5) Uani 1 1 d .
H13 H 0.8715 0.8488 -0.1238 0.129 Uiso 1 1 calc R
C14 C 0.7715(6) 0.8323(8) -0.1544(9) 0.101(4) Uani 1 1 d .
H14 H 0.7672 0.8735 -0.1916 0.121 Uiso 1 1 calc R
C15 C 0.7184(5) 0.7853(6) -0.1328(6) 0.069(3) Uani 1 1 d .
H15 H 0.6764 0.7962 -0.1533 0.083 Uiso 1 1 calc R
C16 C 0.6709(4) 0.6660(5) -0.0606(5) 0.0488(18) Uani 1 1 d .
C17 C 0.5574(3) 0.6334(4) -0.0747(4) 0.0366(14) Uani 1 1 d .
H17 H 0.5716 0.5776 -0.0820 0.044 Uiso 1 1 calc R
C18 C 0.5334(3) 0.6444(5) 0.0125(4) 0.0394(16) Uani 1 1 d .
C19 C 0.3012(4) 0.7688(5) 0.3842(4) 0.0511(19) Uani 1 1 d .
C20 C 0.3107(5) 0.8466(6) 0.4085(6) 0.071(3) Uani 1 1 d .
H20 H 0.3499 0.8620 0.4337 0.085 Uiso 1 1 calc R
C21 C 0.2600(7) 0.9023(7) 0.3943(8) 0.098(4) Uani 1 1 d .
H21 H 0.2658 0.9550 0.4113 0.118 Uiso 1 1 calc R
C22 C 0.2047(7) 0.8828(9) 0.3581(8) 0.096(4) Uani 1 1 d .
H22 H 0.1722 0.9214 0.3488 0.115 Uiso 1 1 calc R
C23 C 0.1952(6) 0.8066(9) 0.3346(9) 0.103(4) Uani 1 1 d .
H23 H 0.1556 0.7922 0.3099 0.124 Uiso 1 1 calc R
C24 C 0.2443(5) 0.7486(7) 0.3470(7) 0.077(3) Uani 1 1 d .
H24 H 0.2378 0.6962 0.3295 0.093 Uiso 1 1 calc R
C25 C 0.3563(4) 0.7101(5) 0.4013(4) 0.0480(17) Uani 1 1 d .
C26 C 0.3816(3) 0.5717(4) 0.4184(4) 0.0370(15) Uani 1 1 d .
H26 H 0.4265 0.5877 0.4020 0.044 Uiso 1 1 calc R
C27 C 0.3809(4) 0.5633(5) 0.5092(4) 0.0422(16) Uani 1 1 d .
C28 C 0.2046(5) 0.3881(5) 0.3917(5) 0.061(2) Uani 1 1 d D
C29 C 0.1642(5) 0.4534(7) 0.4002(7) 0.084(3) Uani 1 1 d .
H29 H 0.1822 0.5048 0.4027 0.100 Uiso 1 1 calc R
C30 C 0.0938(7) 0.4420(8) 0.4050(8) 0.108(4) Uani 1 1 d DU
H30 H 0.0648 0.4850 0.4116 0.130 Uiso 1 1 calc R
C31 C 0.0701(7) 0.3616(8) 0.3994(9) 0.109(4) Uani 1 1 d DU
H31 H 0.0244 0.3528 0.4009 0.131 Uiso 1 1 calc R
C32 C 0.1114(7) 0.2965(8) 0.3920(7) 0.095(4) Uani 1 1 d .
H32 H 0.0948 0.2444 0.3896 0.114 Uiso 1 1 calc R
C33 C 0.1775(5) 0.3115(6) 0.3882(6) 0.071(3) Uani 1 1 d D
H33 H 0.2064 0.2681 0.3830 0.085 Uiso 1 1 calc R
C34 C 0.2777(4) 0.3977(5) 0.3867(5) 0.0533(19) Uani 1 1 d .
C35 C 0.3644(3) 0.4938(5) 0.3765(3) 0.0381(14) Uani 1 1 d .
H35 H 0.3936 0.4509 0.3959 0.046 Uiso 1 1 calc R
C36 C 0.3711(3) 0.5009(5) 0.2849(3) 0.0370(12) Uani 1 1 d .
C37 C 0.5213(8) 0.6756(9) 0.2685(7) 0.111(5) Uani 1 1 d .
H37A H 0.5016 0.6413 0.3080 0.167 Uiso 1 1 calc R
H37B H 0.4981 0.7260 0.2673 0.167 Uiso 1 1 calc R
H37C H 0.5672 0.6848 0.2818 0.167 Uiso 1 1 calc R
C38 C 0.5471(6) 0.6691(6) 0.5239(5) 0.069(3) Uani 1 1 d .
H38A H 0.5947 0.6721 0.5231 0.103 Uiso 1 1 calc R
H38B H 0.5288 0.7220 0.5174 0.103 Uiso 1 1 calc R
H38C H 0.5320 0.6353 0.4812 0.103 Uiso 1 1 calc R
C39 C 0.7294(10) 0.9086(17) 0.0812(12) 0.206(10) Uani 1 1 d DU
H39A H 0.7196 0.8615 0.0493 0.247 Uiso 1 1 calc R
H39B H 0.7092 0.9542 0.0545 0.247 Uiso 1 1 calc R
C40 C 0.8024(10) 0.9207(15) 0.0798(14) 0.196(9) Uani 1 1 d DU
H40A H 0.8151 0.9650 0.1132 0.295 Uiso 1 1 d R
H40B H 0.8166 0.9308 0.0260 0.295 Uiso 1 1 d R
H40C H 0.8229 0.8724 0.0990 0.295 Uiso 1 1 d R
C41 C 0.7083(18) 0.9653(15) 0.2182(18) 0.288(17) Uani 1 1 d DU
H41A H 0.7556 0.9714 0.2279 0.346 Uiso 1 1 calc R
H41B H 0.6862 0.9548 0.2686 0.346 Uiso 1 1 calc R
C42 C 0.6803(16) 1.0400(18) 0.179(2) 0.273(16) Uani 1 1 d DU
H42A H 0.6328 1.0437 0.1843 0.410 Uiso 1 1 d R
H42B H 0.6922 1.0393 0.1238 0.410 Uiso 1 1 d R
H42C H 0.7005 1.0855 0.2048 0.410 Uiso 1 1 d R
C43 C 0.7123(13) 0.8309(14) 0.1980(16) 0.192(9) Uani 1 1 d DU
H43A H 0.6922 0.8330 0.2506 0.231 Uiso 1 1 calc R
H43B H 0.7601 0.8321 0.2058 0.231 Uiso 1 1 calc R
C44 C 0.6957(11) 0.7520(15) 0.1631(15) 0.196(11) Uani 1 1 d D
H44A H 0.6484 0.7509 0.1551 0.294 Uiso 1 1 d R
H44B H 0.7083 0.7096 0.1988 0.294 Uiso 1 1 d R
H44C H 0.7177 0.7449 0.1127 0.294 Uiso 1 1 d R
Sm1 Sm 0.5000 0.5000 0.14861(2) 0.03271(13) Uani 1 2 d S
Sm2 Sm 0.5000 0.5000 0.64360(2) 0.03330(13) Uani 1 2 d S
O1 O 0.4791(2) 0.7318(3) -0.1171(3) 0.0412(11) Uani 1 1 d .
O2 O 0.3926(3) 0.7078(4) -0.1980(3) 0.0625(16) Uani 1 1 d .
O3 O 0.5358(3) 0.7097(3) -0.2605(3) 0.0519(13) Uani 1 1 d .
O4 O 0.5404(3) 0.5763(3) -0.2452(3) 0.0463(12) Uani 1 1 d .
O5 O 0.6769(3) 0.6060(4) -0.0164(4) 0.0632(16) Uani 1 1 d .
O6 O 0.6134(2) 0.6863(3) -0.0927(3) 0.0424(11) Uani 1 1 d .
O7 O 0.5497(3) 0.7046(3) 0.0505(3) 0.0525(14) Uani 1 1 d .
O8 O 0.4945(3) 0.5896(3) 0.0352(2) 0.0450(11) Uani 1 1 d .
O9 O 0.4112(3) 0.7285(4) 0.4201(4) 0.0659(17) Uani 1 1 d .
O10 O 0.3354(2) 0.6336(3) 0.3928(3) 0.0449(11) Uani 1 1 d .
O11 O 0.3418(3) 0.6023(4) 0.5504(3) 0.0601(15) Uani 1 1 d .
O12 O 0.4256(2) 0.5149(3) 0.5348(2) 0.0454(13) Uani 1 1 d .
O13 O 0.3167(4) 0.3453(4) 0.3742(5) 0.080(2) Uani 1 1 d .
O14 O 0.2965(2) 0.4756(3) 0.3976(3) 0.0447(11) Uani 1 1 d .
O15 O 0.3229(2) 0.4847(4) 0.2423(3) 0.0597(16) Uani 1 1 d .
O16 O 0.4288(2) 0.5201(3) 0.2616(3) 0.0495(14) Uani 1 1 d .
O17 O 0.3850(2) 0.4850(3) 0.1050(3) 0.0498(13) Uani 1 1 d .
H103 H 0.3647 0.5071 0.1442 0.075 Uiso 1 1 d R
H104 H 0.3571 0.4675 0.0706 0.075 Uiso 1 1 d R
O18 O 0.5173(3) 0.6391(3) 0.1937(3) 0.0595(17) Uani 1 1 d .
H101 H 0.5090 0.6745 0.1577 0.089 Uiso 1 1 d R
O19 O 0.4003(2) 0.5735(3) 0.6913(3) 0.0493(13) Uani 1 1 d .
H105 H 0.3832 0.5868 0.6464 0.074 Uiso 1 1 d R
H106 H 0.4061 0.6163 0.7195 0.074 Uiso 1 1 d R
O20 O 0.5257(3) 0.6364(3) 0.5986(3) 0.0542(14) Uani 1 1 d .
H102 H 0.5328 0.6662 0.6396 0.081 Uiso 1 1 d R
O22 O 0.5891(5) 0.8538(7) -0.0122(8) 0.148(4) Uani 1 1 d U
O21 O 0.5714(6) 0.8629(8) 0.8046(9) 0.170(5) Uani 1 1 d U

loop_
_atom_site_aniso_label
_atom_site_aniso_U_11
_atom_site_aniso_U_22
_atom_site_aniso_U_33
_atom_site_aniso_U_23
_atom_site_aniso_U_13
_atom_site_aniso_U_12
N1 0.254(19) 0.106(10) 0.137(12) 0.052(9) -0.015(13) 0.020(12)
C1 0.048(4) 0.070(6) 0.041(4) -0.002(4) -0.004(3) 0.004(4)
C2 0.077(6) 0.057(5) 0.059(5) -0.010(4) -0.002(5) 0.014(5)
C4 0.080(5) 0.082(6) 0.098(6) -0.002(6) 0.010(5) 0.031(5)
C3 0.087(7) 0.055(6) 0.092(7) -0.014(5) -0.007(6) 0.014(5)
C5 0.082(6) 0.089(7) 0.084(6) 0.008(5) -0.009(5) 0.022(5)
C6 0.056(5) 0.086(7) 0.051(5) -0.006(5) -0.006(4) 0.030(5)
C7 0.047(4) 0.052(5) 0.037(4) -0.003(3) 0.004(3) 0.010(4)
C8 0.035(3) 0.047(4) 0.027(2) -0.002(2) 0.004(3) -0.010(4)
C9 0.037(3) 0.054(4) 0.018(3) -0.004(3) -0.007(3) -0.006(3)
C10 0.035(4) 0.059(5) 0.060(5) 0.008(4) 0.001(3) -0.015(4)
C11 0.045(5) 0.085(7) 0.093(7) 0.033(6) -0.012(5) -0.012(5)
C12 0.050(5) 0.095(9) 0.128(10) 0.023(8) -0.007(6) -0.009(6)
C13 0.050(6) 0.103(10) 0.169(13) -0.008(10) 0.001(7) -0.039(6)
C14 0.071(7) 0.088(9) 0.143(11) 0.057(8) 0.003(7) -0.027(6)
C15 0.052(5) 0.073(7) 0.082(6) 0.022(5) 0.000(4) -0.009(5)
C16 0.038(4) 0.067(5) 0.041(4) 0.010(4) 0.005(3) -0.001(4)
C17 0.034(3) 0.042(4) 0.033(3) 0.009(3) -0.003(3) -0.003(3)
C18 0.033(3) 0.047(4) 0.038(4) 0.004(3) -0.006(3) -0.003(3)
C19 0.057(5) 0.063(5) 0.033(4) 0.003(3) 0.002(3) 0.016(4)
C20 0.075(6) 0.070(6) 0.066(6) 0.006(5) -0.012(5) 0.006(5)
C21 0.114(10) 0.063(7) 0.117(10) -0.020(7) 0.017(9) 0.023(7)
C22 0.078(8) 0.099(10) 0.110(10) 0.006(7) -0.005(7) 0.042(8)
C23 0.073(8) 0.109(11) 0.128(11) 0.011(9) -0.037(8) 0.014(8)
C24 0.061(6) 0.068(7) 0.103(8) -0.008(6) -0.011(5) 0.005(5)
C25 0.057(5) 0.049(4) 0.039(4) -0.001(3) -0.001(3) 0.007(4)
C26 0.030(3) 0.048(4) 0.032(3) -0.004(3) -0.004(3) 0.001(3)
C27 0.045(4) 0.054(4) 0.028(3) -0.009(3) -0.006(3) 0.006(3)
C28 0.066(5) 0.070(6) 0.047(4) 0.018(4) 0.001(4) -0.016(5)
C29 0.060(6) 0.084(8) 0.107(9) 0.015(7) -0.007(6) -0.023(5)
C30 0.092(7) 0.104(7) 0.128(8) 0.024(7) -0.010(6) -0.008(6)
C31 0.089(7) 0.123(8) 0.115(7) 0.019(7) -0.002(6) -0.046(6)
C32 0.121(10) 0.097(9) 0.068(6) 0.002(6) -0.003(7) -0.050(8)
C33 0.069(6) 0.079(7) 0.064(6) 0.001(5) 0.001(5) -0.026(5)
C34 0.061(5) 0.055(5) 0.044(4) 0.001(4) -0.002(4) -0.009(4)
C35 0.036(3) 0.047(4) 0.031(3) -0.007(3) -0.001(2) 0.000(4)
C36 0.036(3) 0.050(3) 0.026(2) -0.004(4) 0.003(2) 0.006(4)
C37 0.147(14) 0.116(10) 0.071(7) -0.019(7) 0.009(8) -0.043(9)
C38 0.097(7) 0.067(6) 0.041(4) 0.024(4) -0.011(5) -0.014(5)
C39 0.209(13) 0.208(13) 0.200(13) 0.008(9) -0.021(9) 0.019(9)
C40 0.215(12) 0.185(12) 0.189(12) 0.033(9) 0.011(9) 0.006(9)
C41 0.296(18) 0.285(19) 0.283(19) 0.016(10) -0.013(10) 0.008(10)
C42 0.283(18) 0.266(18) 0.271(18) -0.012(10) -0.004(10) 0.006(10)
C43 0.191(12) 0.197(12) 0.189(12) -0.005(9) -0.005(9) -0.017(9)
C44 0.166(19) 0.22(3) 0.20(2) -0.03(2) -0.061(19) 0.00(2)
Sm1 0.0302(2) 0.0423(3) 0.0256(2) 0.000 0.000 -0.0034(3)
Sm2 0.0367(2) 0.0383(3) 0.0249(2) 0.000 0.000 0.0033(3)
O1 0.032(2) 0.053(3) 0.039(2) -0.007(2) -0.0050(18) 0.006(2)
O2 0.049(3) 0.075(4) 0.063(4) -0.020(3) -0.025(3) 0.008(3)
O3 0.062(3) 0.053(3) 0.041(3) 0.002(2) 0.010(2) -0.001(3)
O4 0.057(3) 0.040(3) 0.042(3) -0.005(2) -0.008(2) 0.002(2)
O5 0.038(3) 0.075(4) 0.076(4) 0.028(3) -0.006(3) -0.004(3)
O6 0.038(2) 0.046(3) 0.043(3) 0.007(2) -0.003(2) -0.005(2)
O7 0.071(3) 0.054(3) 0.033(3) 0.001(2) 0.007(3) -0.015(3)
O8 0.045(3) 0.052(3) 0.037(2) 0.0125(19) -0.008(3) -0.009(3)
O9 0.046(3) 0.057(4) 0.095(5) -0.006(3) -0.021(3) 0.001(3)
O10 0.047(3) 0.049(3) 0.038(2) 0.002(2) -0.012(2) 0.006(2)
O11 0.056(3) 0.081(4) 0.042(3) -0.002(3) -0.004(3) 0.018(3)
O12 0.055(3) 0.054(4) 0.027(2) -0.009(2) -0.0133(19) 0.014(2)
O13 0.084(5) 0.058(4) 0.099(6) -0.013(4) 0.007(4) 0.006(4)
O14 0.042(2) 0.056(3) 0.036(2) -0.002(2) 0.008(2) -0.008(2)
O15 0.038(2) 0.105(5) 0.036(2) -0.001(3) -0.003(2) -0.014(3)
O16 0.035(2) 0.074(4) 0.040(2) -0.010(2) 0.0024(19) -0.006(2)
O17 0.038(2) 0.074(4) 0.038(2) -0.010(3) -0.004(2) -0.004(2)
O18 0.097(5) 0.051(3) 0.031(2) -0.009(2) 0.007(3) -0.009(3)
O19 0.050(3) 0.062(3) 0.036(3) -0.010(2) -0.002(2) 0.010(3)
O20 0.077(4) 0.048(3) 0.037(2) 0.002(2) 0.004(2) -0.009(3)
O22 0.139(7) 0.125(7) 0.178(8) -0.004(6) 0.009(6) -0.015(6)
O21 0.144(7) 0.171(8) 0.196(9) -0.046(7) -0.011(7) -0.022(6)

loop_
_atom_type_symbol
_atom_type_description
_atom_type_scat_dispersion_real
_atom_type_scat_dispersion_imag
_atom_type_scat_source
C C 0.0033 0.0016 'International Tables Vol C Tables 4.2.6.8 and 6.1.1.4'
H H 0.0000 0.0000 'International Tables Vol C Tables 4.2.6.8 and 6.1.1.4'
N N 0.0061 0.0033 'International Tables Vol C Tables 4.2.6.8 and 6.1.1.4'
O O 0.0106 0.0060 'International Tables Vol C Tables 4.2.6.8 and 6.1.1.4'
Sm Sm -0.1638 3.4418 'International Tables Vol C Tables 4.2.6.8 and 6.1.1.4'

loop_
_geom_angle_atom_site_label_1
_geom_angle_atom_site_label_2
_geom_angle_atom_site_label_3
_geom_angle
_geom_angle_site_symmetry_1
_geom_angle_site_symmetry_3
C43 N1 C39 114(2) . .
C43 N1 C41 105.9(19) . .
C39 N1 C41 114(2) . .
C6 C1 C7 120.6(8) . .
C6 C1 C2 116.6(9) . .
C7 C1 C2 122.8(8) . .
C3 C2 C1 119.5(9) . .
C3 C2 H2 120.2 . .
C1 C2 H2 120.2 . .
C3 C4 C5 119.3(10) . .
C3 C4 H4 120.4 . .
C5 C4 H4 120.4 . .
C4 C3 C2 121.6(10) . .
C4 C3 H3 119.2 . .
C2 C3 H3 119.2 . .
C6 C5 C4 120.2(10) . .
C6 C5 H5 119.9 . .
C4 C5 H5 119.9 . .
C5 C6 C1 122.7(10) . .
C5 C6 H6 118.6 . .
C1 C6 H6 118.6 . .
O2 C7 O1 120.7(7) . .
O2 C7 C1 125.3(7) . .
O1 C7 C1 114.0(7) . .
O1 C8 C17 107.3(5) . .
O1 C8 C9 110.1(5) . .
C17 C8 C9 112.6(6) . .
O1 C8 H8 108.9 . .
C17 C8 H8 108.9 . .
C9 C8 H8 108.9 . .
O3 C9 O4 125.7(6) . .
O3 C9 C8 120.5(6) . .
O4 C9 C8 113.8(6) . .
C11 C10 C15 120.0(7) . .
C11 C10 C16 119.9(8) . .
C15 C10 C16 120.0(7) . .
C10 C11 C12 121.6(9) . .
C10 C11 H11 119.2 . .
C12 C11 H11 119.2 . .
C13 C12 C11 118.8(10) . .
C13 C12 H12 120.6 . .
C11 C12 H12 120.6 . .
C12 C13 C14 122.3(10) . .
C12 C13 H13 118.9 . .
C14 C13 H13 118.9 . .
C15 C14 C13 116.6(10) . .
C15 C14 H14 121.7 . .
C13 C14 H14 121.7 . .
C14 C15 C10 120.2(9) . .
C14 C15 H15 119.9 . .
C10 C15 H15 119.9 . .
O5 C16 O6 122.1(7) . .
O5 C16 C10 122.3(7) . .
O6 C16 C10 115.5(7) . .
O6 C17 C8 107.1(5) . .
O6 C17 C18 111.3(5) . .
C8 C17 C18 112.3(5) . .
O6 C17 H17 108.7 . .
C8 C17 H17 108.7 . .
C18 C17 H17 108.7 . .
O7 C18 O8 126.7(7) . .
O7 C18 C17 120.1(6) . .
O8 C18 C17 113.1(6) . .
C24 C19 C20 119.5(9) . .
C24 C19 C25 123.5(9) . .
C20 C19 C25 117.0(8) . .
C19 C20 C21 118.3(10) . .
C19 C20 H20 120.9 . .
C21 C20 H20 120.9 . .
C22 C21 C20 122.3(12) . .
C22 C21 H21 118.8 . .
C20 C21 H21 118.8 . .
C21 C22 C23 119.4(12) . .
C21 C22 H22 120.3 . .
C23 C22 H22 120.3 . .
C22 C23 C24 120.7(12) . .
C22 C23 H23 119.7 . .
C24 C23 H23 119.7 . .
C19 C24 C23 119.8(11) . .
C19 C24 H24 120.1 . .
C23 C24 H24 120.1 . .
O9 C25 O10 124.2(7) . .
O9 C25 C19 124.6(8) . .
O10 C25 C19 111.2(7) . .
O10 C26 C35 108.9(5) . .
O10 C26 C27 110.7(6) . .
C35 C26 C27 112.4(6) . .
O10 C26 H26 108.3 . .
C35 C26 H26 108.3 . .
C27 C26 H26 108.3 . .
O11 C27 O12 126.3(6) . .
O11 C27 C26 121.0(6) . .
O12 C27 C26 112.6(6) . .
C29 C28 C33 120.2(9) . .
C29 C28 C34 120.7(8) . .
C33 C28 C34 119.1(9) . .
C28 C29 C30 119.3(10) . .
C28 C29 H29 120.4 . .
C30 C29 H29 120.4 . .
C31 C30 C29 116.9(12) . .
C31 C30 H30 121.5 . .
C29 C30 H30 121.5 . .
C32 C31 C30 123.1(12) . .
C32 C31 H31 118.5 . .
C30 C31 H31 118.5 . .
C33 C32 C31 117.0(11) . .
C33 C32 H32 121.5 . .
C31 C32 H32 121.5 . .
C32 C33 C28 123.6(11) . .
C32 C33 H33 118.2 . .
C28 C33 H33 118.2 . .
O13 C34 O14 122.4(8) . .
O13 C34 C28 125.7(8) . .
O14 C34 C28 111.8(8) . .
O14 C35 C26 106.4(5) . .
O14 C35 C36 110.1(5) . .
C26 C35 C36 112.0(6) . .
O14 C35 H35 109.4 . .
C26 C35 H35 109.4 . .
C36 C35 H35 109.4 . .
O15 C36 O16 126.7(5) . .
O15 C36 C35 119.2(5) . .
O16 C36 C35 114.0(5) . .
O18 C37 H37A 109.5 . .
O18 C37 H37B 109.5 . .
H37A C37 H37B 109.5 . .
O18 C37 H37C 109.5 . .
H37A C37 H37C 109.5 . .
H37B C37 H37C 109.5 . .
O20 C38 H38A 109.5 . .
O20 C38 H38B 109.5 . .
H38A C38 H38B 109.5 . .
O20 C38 H38C 109.5 . .
H38A C38 H38C 109.5 . .
H38B C38 H38C 109.5 . .
C40 C39 N1 119(2) . .
C40 C39 H39A 107.6 . .
N1 C39 H39A 107.6 . .
C40 C39 H39B 107.6 . .
N1 C39 H39B 107.6 . .
H39A C39 H39B 107.1 . .
C39 C40 H40A 111.1 . .
C39 C40 H40B 109.4 . .
H40A C40 H40B 109.5 . .
C39 C40 H40C 107.9 . .
H40A C40 H40C 109.5 . .
H40B C40 H40C 109.5 . .
N1 C41 C42 105(2) . .
N1 C41 H41A 110.7 . .
C42 C41 H41A 110.7 . .
N1 C41 H41B 110.7 . .
C42 C41 H41B 110.7 . .
H41A C41 H41B 108.8 . .
C41 C42 H42A 112.7 . .
C41 C42 H42B 108.2 . .
H42A C42 H42B 109.5 . .
C41 C42 H42C 107.4 . .
H42A C42 H42C 109.5 . .
H42B C42 H42C 109.5 . .
N1 C43 C44 120(2) . .
N1 C43 H43A 107.2 . .
C44 C43 H43A 107.2 . .
N1 C43 H43B 107.2 . .
C44 C43 H43B 107.2 . .
H43A C43 H43B 106.9 . .
C43 C44 H44A 107.3 . .
C43 C44 H44B 110.4 . .
H44A C44 H44B 109.5 . .
C43 C44 H44C 110.7 . .
H44A C44 H44C 109.5 . .
H44B C44 H44C 109.5 . .
O16 Sm1 O16 75.7(2) 2_665 .
O16 Sm1 O8 137.20(17) 2_665 .
O16 Sm1 O8 120.45(18) . .
O16 Sm1 O8 120.45(18) 2_665 2_665
O16 Sm1 O8 137.20(17) . 2_665
O8 Sm1 O8 76.5(2) . 2_665
O16 Sm1 O17 142.10(16) 2_665 .
O16 Sm1 O17 71.59(15) . .
O8 Sm1 O17 77.54(17) . .
O8 Sm1 O17 75.23(17) 2_665 .
O16 Sm1 O17 71.59(15) 2_665 2_665
O16 Sm1 O17 142.10(16) . 2_665
O8 Sm1 O17 75.23(17) . 2_665
O8 Sm1 O17 77.54(17) 2_665 2_665
O17 Sm1 O17 145.1(2) . 2_665
O16 Sm1 O18 78.70(19) 2_665 .
O16 Sm1 O18 73.19(17) . .
O8 Sm1 O18 70.55(16) . .
O8 Sm1 O18 144.65(16) 2_665 .
O17 Sm1 O18 108.82(19) . .
O17 Sm1 O18 82.04(19) 2_665 .
O16 Sm1 O18 73.19(17) 2_665 2_665
O16 Sm1 O18 78.70(19) . 2_665
O8 Sm1 O18 144.65(16) . 2_665
O8 Sm1 O18 70.55(16) 2_665 2_665
O17 Sm1 O18 82.04(19) . 2_665
O17 Sm1 O18 108.82(19) 2_665 2_665
O18 Sm1 O18 144.2(2) . 2_665
O12 Sm2 O12 79.5(2) . 2_665
O12 Sm2 O4 139.11(17) . 1_556
O12 Sm2 O4 116.03(18) 2_665 1_556
O12 Sm2 O4 116.03(18) . 2_666
O12 Sm2 O4 139.11(17) 2_665 2_666
O4 Sm2 O4 78.0(3) 1_556 2_666
O12 Sm2 O20 78.44(18) . .
O12 Sm2 O20 74.16(18) 2_665 .
O4 Sm2 O20 71.09(17) 1_556 .
O4 Sm2 O20 143.38(17) 2_666 .
O12 Sm2 O20 74.16(18) . 2_665
O12 Sm2 O20 78.44(18) 2_665 2_665
O4 Sm2 O20 143.38(17) 1_556 2_665
O4 Sm2 O20 71.09(17) 2_666 2_665
O20 Sm2 O20 144.1(2) . 2_665
O12 Sm2 O19 71.69(16) . .
O12 Sm2 O19 143.97(16) 2_665 .
O4 Sm2 O19 76.25(17) 1_556 .
O4 Sm2 O19 74.79(17) 2_666 .
O20 Sm2 O19 79.15(19) . .
O20 Sm2 O19 112.72(18) 2_665 .
O12 Sm2 O19 143.97(16) . 2_665
O12 Sm2 O19 71.69(16) 2_665 2_665
O4 Sm2 O19 74.79(17) 1_556 2_665
O4 Sm2 O19 76.25(17) 2_666 2_665
O20 Sm2 O19 112.72(18) . 2_665
O20 Sm2 O19 79.15(19) 2_665 2_665
O19 Sm2 O19 142.5(2) . 2_665
C7 O1 C8 116.3(5) . .
C9 O4 Sm2 132.7(4) . 1_554
C16 O6 C17 116.0(5) . .
C18 O8 Sm1 130.9(4) . .
C25 O10 C26 116.0(5) . .
C27 O12 Sm2 140.0(4) . .
C34 O14 C35 115.5(6) . .
C36 O16 Sm1 139.1(4) . .
Sm1 O17 H103 100.3 . .
Sm1 O17 H104 149.3 . .
H103 O17 H104 110.4 . .
C37 O18 Sm1 134.0(7) . .
C37 O18 H101 110.0 . .
Sm1 O18 H101 113.7 . .
Sm2 O19 H105 99.8 . .
Sm2 O19 H106 118.4 . .
H105 O19 H106 108.7 . .
C38 O20 Sm2 133.3(5) . .
C38 O20 H102 115.3 . .
Sm2 O20 H102 109.0 . .

loop_
_geom_bond_atom_site_label_1
_geom_bond_atom_site_label_2
_geom_bond_distance
_geom_bond_site_symmetry_2
N1 C43 1.34(3) .
N1 C39 1.495(10) .
N1 C41 1.499(10) .
C1 C6 1.390(11) .
C1 C7 1.408(11) .
C1 C2 1.409(12) .
C2 C3 1.404(12) .
C2 H2 0.9300 .
C4 C3 1.352(15) .
C4 C5 1.375(16) .
C4 H4 0.9300 .
C3 H3 0.9300 .
C5 C6 1.364(14) .
C5 H5 0.9300 .
C6 H6 0.9300 .
C7 O2 1.202(9) .
C7 O1 1.375(8) .
C8 O1 1.450(8) .
C8 C17 1.506(9) .
C8 C9 1.531(8) .
C8 H8 0.9800 .
C9 O3 1.235(9) .
C9 O4 1.279(9) .
C10 C11 1.360(11) .
C10 C15 1.419(12) .
C10 C16 1.482(10) .
C11 C12 1.405(13) .
C11 H11 0.9300 .
C12 C13 1.322(18) .
C12 H12 0.9300 .
C13 C14 1.479(17) .
C13 H13 0.9300 .
C14 C15 1.374(13) .
C14 H14 0.9300 .
C15 H15 0.9300 .
C16 O5 1.251(9) .
C16 O6 1.319(8) .
C17 O6 1.462(8) .
C17 C18 1.549(10) .
C17 H17 0.9800 .
C18 O7 1.231(9) .
C18 O8 1.261(8) .
C19 C24 1.345(13) .
C19 C20 1.371(13) .
C19 C25 1.506(11) .
C20 C21 1.398(15) .
C20 H20 0.9300 .
C21 C22 1.308(17) .
C21 H21 0.9300 .
C22 C23 1.342(18) .
C22 H22 0.9300 .
C23 C24 1.397(16) .
C23 H23 0.9300 .
C24 H24 0.9300 .
C25 O9 1.189(9) .
C25 O10 1.350(9) .
C26 O10 1.454(8) .
C26 C35 1.515(10) .
C26 C27 1.526(9) .
C26 H26 0.9800 .
C27 O11 1.232(8) .
C27 O12 1.281(8) .
C28 C29 1.365(14) .
C28 C33 1.388(8) .
C28 C34 1.481(12) .
C29 C30 1.432(16) .
C29 H29 0.9300 .
C30 C31 1.425(9) .
C30 H30 0.9300 .
C31 C32 1.372(18) .
C31 H31 0.9300 .
C32 C33 1.356(15) .
C32 H32 0.9300 .
C33 H33 0.9300 .
C34 O13 1.192(10) .
C34 O14 1.364(9) .
C35 O14 1.442(8) .
C35 C36 1.544(8) .
C35 H35 0.9800 .
C36 O15 1.234(7) .
C36 O16 1.264(7) .
C37 O18 1.395(12) .
C37 H37A 0.9600 .
C37 H37B 0.9600 .
C37 H37C 0.9600 .
C38 O20 1.431(10) .
C38 H38A 0.9600 .
C38 H38B 0.9600 .
C38 H38C 0.9600 .
C39 C40 1.481(10) .
C39 H39A 0.9700 .
C39 H39B 0.9700 .
C40 H40A 0.9600 .
C40 H40B 0.9600 .
C40 H40C 0.9600 .
C41 C42 1.512(10) .
C41 H41A 0.9700 .
C41 H41B 0.9700 .
C42 H42A 0.9600 .
C42 H42B 0.9600 .
C42 H42C 0.9600 .
C43 C44 1.476(10) .
C43 H43A 0.9700 .
C43 H43B 0.9700 .
C44 H44A 0.9600 .
C44 H44B 0.9600 .
C44 H44C 0.9600 .
Sm1 O16 2.397(5) 2_665
Sm1 O16 2.397(5) .
Sm1 O8 2.419(4) .
Sm1 O8 2.419(4) 2_665
Sm1 O17 2.439(5) .
Sm1 O17 2.439(5) 2_665
Sm1 O18 2.460(5) .
Sm1 O18 2.460(5) 2_665
Sm2 O12 2.371(4) .
Sm2 O12 2.371(4) 2_665
Sm2 O4 2.396(5) 1_556
Sm2 O4 2.396(5) 2_666
Sm2 O20 2.448(5) .
Sm2 O20 2.448(5) 2_665
Sm2 O19 2.481(5) .
Sm2 O19 2.481(5) 2_665
O4 Sm2 2.396(5) 1_554
O17 H103 0.8570 .
O17 H104 0.8556 .
O18 H101 0.8607 .
O19 H105 0.8560 .
O19 H106 0.8632 .
O20 H102 0.8596 .
